data_1558333
loop_
_publ_author_name
'Dick, Benjamin L.'
'Patel, Ashay'
'Cohen, Seth M.'

_publ_section_title
;
 Effect of Heterocycle Content on Metal Binding Isostere Coordination
;
_journal_name_full 'Chemical Science'
_journal_paper_doi 10.1039/D0SC02717K
_journal_year 2020
_chemical_formula_moiety 'C38 H33 B N8 O2 Zn, C H4 O, C3 H3'
_chemical_formula_sum 'C42 H40 B N8 O3 Zn'
_chemical_formula_weight 781.00
_space_group_crystal_system monoclinic
_space_group_IT_number 14
_space_group_name_Hall '-P 2yn'
_space_group_name_H-M_alt 'P 1 21/n 1'
_atom_sites_solution_hydrogens geom
_atom_sites_solution_primary dual
_audit_creation_date 2020-01-23
_audit_creation_method
;
Olex2 1.2
(compiled 2018.05.29 svn.r3508 for OlexSys, GUI svn.r5506)
;
_audit_update_record
;
2020-04-28 deposited with the CCDC.	2020-06-17 downloaded from the CCDC.
;
_cell_angle_alpha 90
_cell_angle_beta 105.947(5)
_cell_angle_gamma 90
_cell_formula_units_Z 4
_cell_length_a 11.1116(16)
_cell_length_b 22.132(3)
_cell_length_c 16.382(2)
_cell_measurement_reflns_used 3585
_cell_measurement_temperature 100(2)
_cell_measurement_theta_max 21.54
_cell_measurement_theta_min 2.19
_cell_volume 3873.7(9)
_computing_cell_refinement 'SAINT V8.38A (?, 2016)'
_computing_data_collection 'APEX3 v2016.1-0 (Bruker, 2016)'
_computing_data_reduction 'SAINT V8.38A (?, 2016)'
_computing_molecular_graphics 'Olex2 (Dolomanov et al., 2009)'
_computing_publication_material 'Olex2 (Dolomanov et al., 2009)'
_computing_structure_refinement 'XL (Sheldrick, 2008)'
_computing_structure_solution 'ShelXT (Sheldrick, 2015)'
_diffrn_ambient_temperature 100.0
_diffrn_detector 'Bruker APEX-II CCD'
_diffrn_detector_area_resol_mean 8.258
_diffrn_detector_type 'CCD Area Detector'
_diffrn_measured_fraction_theta_full 0.986
_diffrn_measured_fraction_theta_max 0.977
_diffrn_measurement_device 'Kappa Four-Circle Diffractometer'
_diffrn_measurement_device_type 'Bruker APEX-II CCD'
_diffrn_measurement_method '\f and \w scans'
_diffrn_radiation_monochromator 'Double Bounce Multilayer Mirrors'
_diffrn_radiation_probe x-ray
_diffrn_radiation_type MoK\a
_diffrn_radiation_wavelength 0.71073
_diffrn_reflns_av_R_equivalents 0.0636
_diffrn_reflns_av_unetI/netI 0.0592
_diffrn_reflns_Laue_measured_fraction_full 0.986
_diffrn_reflns_Laue_measured_fraction_max 0.977
_diffrn_reflns_limit_h_max 13
_diffrn_reflns_limit_h_min -13
_diffrn_reflns_limit_k_max 26
_diffrn_reflns_limit_k_min -27
_diffrn_reflns_limit_l_max 20
_diffrn_reflns_limit_l_min -20
_diffrn_reflns_number 36424
_diffrn_reflns_point_group_measured_fraction_full 0.986
_diffrn_reflns_point_group_measured_fraction_max 0.977
_diffrn_reflns_theta_full 25.242
_diffrn_reflns_theta_max 25.802
_diffrn_reflns_theta_min 2.586
_diffrn_source 'Micro Focus Rotating Anode'
_diffrn_source_type 'Bruker TXS'
_diffrn_standards_number 0
_exptl_absorpt_coefficient_mu 0.684
_exptl_absorpt_correction_T_max 0.0921
_exptl_absorpt_correction_T_min 0.0552
_exptl_absorpt_correction_type multi-scan
_exptl_absorpt_process_details
'SADABS-2016/2 (Bruker,2016/2) was used for absorption correction. wR2(int) was 0.0897 before and 0.0639 after correction. The Ratio of minimum to maximum transmission is 0.5993. The \l/2 correction factor is 0.00150.'
_exptl_crystal_colour colourless
_exptl_crystal_colour_primary colourless
_exptl_crystal_density_diffrn 1.339
_exptl_crystal_description plate
_exptl_crystal_F_000 1628
_exptl_crystal_recrystallization_method 'Re-crystallisation from solvent: benzene/methanol/pentane'
_exptl_crystal_size_max 0.5
_exptl_crystal_size_mid 0.25
_exptl_crystal_size_min 0.15
_refine_diff_density_max 0.704
_refine_diff_density_min -1.085
_refine_diff_density_rms 0.084
_refine_ls_extinction_method none
_refine_ls_goodness_of_fit_ref 1.038
_refine_ls_hydrogen_treatment constr
_refine_ls_matrix_type full
_refine_ls_number_parameters 501
_refine_ls_number_reflns 7278
_refine_ls_number_restraints 9
_refine_ls_restrained_S_all 1.041
_refine_ls_R_factor_all 0.0836
_refine_ls_R_factor_gt 0.0543
_refine_ls_shift/su_max 0.000
_refine_ls_shift/su_mean 0.000
_refine_ls_structure_factor_coef Fsqd
_refine_ls_weighting_details 'w=1/[\s^2^(Fo^2^)+(0.0695P)^2^+3.7237P] where P=(Fo^2^+2Fc^2^)/3'
_refine_ls_weighting_scheme calc
_refine_ls_wR_factor_gt 0.1275
_refine_ls_wR_factor_ref 0.1428
_reflns_Friedel_coverage 0.000
_reflns_number_gt 5284
_reflns_number_total 7278
_reflns_threshold_expression 'I > 2\s(I)'
_cod_data_source_file d0sc02717k2.cif
_cod_data_source_block Tp_MePh_Zn_1
_cod_depositor_comments
;
The following automatic conversions were performed:

data item '_diffrn_radiation_probe' value 'X-ray' was changed to
'x-ray' in accordance with the
/home/data/users/saulius/crontab/automatic-downloads/rss-feeds/RSC/lib/dictionaries/cif_core.dic
dictionary named 'cif_core.dic' version 2.4.2 last updated on
2011-04-26.

Automatic conversion script
Id: cif_fix_values 7556 2019-12-06 15:28:31Z antanas 
;
_cod_database_code 1558333
_shelx_shelxl_version_number 2014/7
_shelx_space_group_comment
;
The symmetry employed for this shelxl refinement is uniquely defined
by the following loop, which should always be used as a source of
symmetry information in preference to the above space-group names.
They are only intended as comments.
;
_shelx_estimated_absorpt_t_max 0.904
_shelx_estimated_absorpt_t_min 0.726
_olex2_refinement_description
;
1. Fixed Uiso
 At 1.2 times of:
  All B(H) groups, All C(H) groups, All N(H) groups
 At 1.5 times of:
  All C(H,H,H) groups, All O(H) groups
2. Rigid body (RIGU) restrains
 C40, C41, C42, C40, C41, C42
 with sigma for 1-2 distances of 0.002 and sigma for 1-3 distances of 0.004
3.a Ternary CH refined with riding coordinates:
 B1(H1)
3.b Aromatic/amide H refined with riding coordinates:
 N8(H8), C3(H3), C13(H13), C7(H7), C10(H10), C37(H37), C6(H6), C34(H34),
 C30(H30), C23(H23), C35(H35), C26(H26), C20(H20), C8(H8A), C9(H9), C36(H36),
 C28(H28), C27(H27), C16(H16), C19(H19), C29(H29), C18(H18), C17(H17), C40(H40),
  C41(H41), C42(H42)
3.c Idealised Me refined as rotating group:
 C1(H1A,H1B,H1C), C21(H21A,H21B,H21C), C11(H11A,H11B,H11C), C39(H39A,H39B,H39C)
3.d Idealised tetrahedral OH refined as rotating group:
 O3(H3A)
;
_olex2_submission_special_instructions 'No special instructions were received'

loop_
_space_group_symop_operation_xyz
'x, y, z'
'-x+1/2, y+1/2, -z+1/2'
'-x, -y, -z'
'x-1/2, -y-1/2, z-1/2'

loop_
_atom_site_label
_atom_site_type_symbol
_atom_site_fract_x
_atom_site_fract_y
_atom_site_fract_z
_atom_site_U_iso_or_equiv
_atom_site_adp_type
_atom_site_occupancy
_atom_site_site_symmetry_order
_atom_site_calc_flag
_atom_site_refinement_flags_posn
_atom_site_refinement_flags_adp
_atom_site_refinement_flags_occupancy
_atom_site_disorder_assembly
_atom_site_disorder_group
Zn1 Zn 0.34427(4) 0.81839(2) 0.41324(2) 0.02379(14) Uani 1 1 d . . . . .
O1 O 0.1816(2) 0.78304(10) 0.34382(15) 0.0275(6) Uani 1 1 d . . . . .
O2 O 0.0146(3) 0.72806(11) 0.35026(16) 0.0371(6) Uani 1 1 d . . . . .
N7 N 0.2933(3) 0.76361(11) 0.50579(18) 0.0247(6) Uani 1 1 d . . . . .
O3 O 0.5699(3) 0.77688(13) 0.68090(17) 0.0452(7) Uani 1 1 d . . . . .
H3A H 0.5923 0.7588 0.7277 0.068 Uiso 1 1 calc GR . . . .
N8 N 0.3260(3) 0.75747(11) 0.59104(18) 0.0240(6) Uani 1 1 d . . . . .
H8 H 0.4003 0.7662 0.6249 0.029 Uiso 1 1 calc R . . . .
N1 N 0.4748(3) 0.90336(11) 0.33294(18) 0.0239(6) Uani 1 1 d . . . . .
N6 N 0.5085(3) 0.78000(11) 0.40228(17) 0.0221(6) Uani 1 1 d . . . . .
N2 N 0.3524(3) 0.88664(11) 0.32321(18) 0.0250(6) Uani 1 1 d . . . . .
N5 N 0.6064(3) 0.82038(11) 0.41688(17) 0.0225(6) Uani 1 1 d . . . . .
N3 N 0.5339(3) 0.90574(12) 0.49389(18) 0.0254(7) Uani 1 1 d . . . . .
N4 N 0.4240(3) 0.88425(12) 0.50450(18) 0.0259(7) Uani 1 1 d . . . . .
C32 C 0.1761(3) 0.74592(13) 0.4769(2) 0.0233(8) Uani 1 1 d . . . . .
C38 C 0.2284(3) 0.73602(13) 0.6172(2) 0.0239(8) Uani 1 1 d . . . . .
C31 C 0.1168(3) 0.75160(14) 0.3836(2) 0.0265(8) Uani 1 1 d . . . . .
C5 C 0.1502(3) 0.90000(13) 0.2156(2) 0.0270(8) Uani 1 1 d . . . . .
C33 C 0.1282(3) 0.72653(13) 0.5439(2) 0.0242(8) Uani 1 1 d . . . . .
C3 C 0.3686(3) 0.93219(14) 0.2047(2) 0.0272(8) Uani 1 1 d . . . . .
H3 H 0.3471 0.9486 0.1490 0.033 Uiso 1 1 calc R . . . .
C4 C 0.2868(3) 0.90497(14) 0.2455(2) 0.0247(8) Uani 1 1 d . . . . .
C2 C 0.4850(3) 0.93047(13) 0.2608(2) 0.0260(8) Uani 1 1 d . . . . .
C13 C 0.5231(3) 0.93781(14) 0.6188(2) 0.0271(8) Uani 1 1 d . . . . .
H13 H 0.5419 0.9568 0.6728 0.033 Uiso 1 1 calc R . . . .
C24 C 0.5602(3) 0.72477(14) 0.3984(2) 0.0221(7) Uani 1 1 d . . . . .
C14 C 0.4159(3) 0.90438(14) 0.5802(2) 0.0250(8) Uani 1 1 d . . . . .
C25 C 0.4845(3) 0.66929(14) 0.3772(2) 0.0259(8) Uani 1 1 d . . . . .
C7 C -0.0388(4) 0.88924(16) 0.1004(3) 0.0364(9) Uani 1 1 d . . . . .
H7 H -0.0777 0.8824 0.0419 0.044 Uiso 1 1 calc R . . . .
C10 C 0.0763(3) 0.90789(15) 0.2705(2) 0.0298(8) Uani 1 1 d . . . . .
H10 H 0.1149 0.9143 0.3292 0.036 Uiso 1 1 calc R . . . .
C15 C 0.3055(4) 0.89647(14) 0.6118(2) 0.0286(8) Uani 1 1 d . . . . .
C37 C 0.2176(4) 0.72574(14) 0.6994(2) 0.0284(8) Uani 1 1 d . . . . .
H37 H 0.2856 0.7320 0.7485 0.034 Uiso 1 1 calc R . . . .
C22 C 0.7149(3) 0.79174(15) 0.4234(2) 0.0270(8) Uani 1 1 d . . . . .
C6 C 0.0900(4) 0.89109(15) 0.1298(2) 0.0314(9) Uani 1 1 d . . . . .
H6 H 0.1387 0.8862 0.0908 0.038 Uiso 1 1 calc R . . . .
C34 C 0.0132(3) 0.70541(15) 0.5523(2) 0.0298(8) Uani 1 1 d . . . . .
H34 H -0.0553 0.6982 0.5039 0.036 Uiso 1 1 calc R . . . .
C12 C 0.5954(3) 0.93794(14) 0.5638(2) 0.0271(8) Uani 1 1 d . . . . .
C30 C 0.3598(4) 0.67104(15) 0.3313(3) 0.0347(9) Uani 1 1 d . . . . .
H30 H 0.3204 0.7090 0.3153 0.042 Uiso 1 1 calc R . . . .
C23 C 0.6880(3) 0.73049(15) 0.4121(2) 0.0272(8) Uani 1 1 d . . . . .
H23 H 0.7461 0.6988 0.4135 0.033 Uiso 1 1 calc R . . . .
C35 C 0.0030(4) 0.69561(16) 0.6324(3) 0.0344(9) Uani 1 1 d . . . . .
H35 H -0.0741 0.6812 0.6394 0.041 Uiso 1 1 calc R . . . .
C26 C 0.5411(4) 0.61294(15) 0.3999(2) 0.0312(9) Uani 1 1 d . . . . .
H26 H 0.6265 0.6106 0.4317 0.037 Uiso 1 1 calc R . . . .
C20 C 0.3205(4) 0.88502(16) 0.6979(2) 0.0367(9) Uani 1 1 d . . . . .
H20 H 0.4017 0.8780 0.7347 0.044 Uiso 1 1 calc R . . . .
C8 C -0.1116(4) 0.89733(15) 0.1560(3) 0.0354(9) Uani 1 1 d . . . . .
H8A H -0.2004 0.8966 0.1360 0.042 Uiso 1 1 calc R . . . .
C9 C -0.0528(4) 0.90650(17) 0.2411(3) 0.0365(9) Uani 1 1 d . . . . .
H9 H -0.1018 0.9119 0.2798 0.044 Uiso 1 1 calc R . . . .
C1 C 0.6073(3) 0.95241(16) 0.2505(2) 0.0318(9) Uani 1 1 d . . . . .
H1A H 0.6453 0.9806 0.2964 0.048 Uiso 1 1 calc GR . . . .
H1B H 0.5933 0.9730 0.1957 0.048 Uiso 1 1 calc GR . . . .
H1C H 0.6635 0.9180 0.2526 0.048 Uiso 1 1 calc GR . . . .
C36 C 0.1032(4) 0.70624(15) 0.7046(2) 0.0302(8) Uani 1 1 d . . . . .
H36 H 0.0911 0.6996 0.7591 0.036 Uiso 1 1 calc R . . . .
C21 C 0.8372(3) 0.82291(16) 0.4381(3) 0.0360(9) Uani 1 1 d . . . . .
H21A H 0.8252 0.8617 0.4081 0.054 Uiso 1 1 calc GR . . . .
H21B H 0.8946 0.7977 0.4169 0.054 Uiso 1 1 calc GR . . . .
H21C H 0.8727 0.8300 0.4991 0.054 Uiso 1 1 calc GR . . . .
C28 C 0.3493(4) 0.56349(16) 0.3310(3) 0.0454(11) Uani 1 1 d . . . . .
H28 H 0.3029 0.5272 0.3154 0.054 Uiso 1 1 calc R . . . .
C11 C 0.7191(4) 0.96716(16) 0.5730(3) 0.0345(9) Uani 1 1 d . . . . .
H11A H 0.7833 0.9360 0.5779 0.052 Uiso 1 1 calc GR . . . .
H11B H 0.7403 0.9924 0.6242 0.052 Uiso 1 1 calc GR . . . .
H11C H 0.7151 0.9924 0.5232 0.052 Uiso 1 1 calc GR . . . .
C27 C 0.4721(4) 0.56068(15) 0.3756(3) 0.0409(10) Uani 1 1 d . . . . .
H27 H 0.5109 0.5225 0.3903 0.049 Uiso 1 1 calc R . . . .
C16 C 0.1858(4) 0.90510(16) 0.5586(3) 0.0349(9) Uani 1 1 d . . . . .
H16 H 0.1740 0.9116 0.4996 0.042 Uiso 1 1 calc R . . . .
C19 C 0.2173(5) 0.88385(18) 0.7295(3) 0.0458(11) Uani 1 1 d . . . . .
H19 H 0.2282 0.8763 0.7882 0.055 Uiso 1 1 calc R . . . .
C39 C 0.6599(4) 0.76773(19) 0.6360(3) 0.0448(11) Uani 1 1 d . . . . .
H39A H 0.6180 0.7552 0.5777 0.067 Uiso 1 1 calc GR . . . .
H39B H 0.7186 0.7362 0.6641 0.067 Uiso 1 1 calc GR . . . .
H39C H 0.7056 0.8054 0.6349 0.067 Uiso 1 1 calc GR . . . .
C29 C 0.2917(4) 0.61863(17) 0.3082(3) 0.0461(11) Uani 1 1 d . . . . .
H29 H 0.2060 0.6205 0.2770 0.055 Uiso 1 1 calc R . . . .
C18 C 0.0991(5) 0.89343(19) 0.6771(3) 0.0497(12) Uani 1 1 d . . . . .
H18 H 0.0289 0.8926 0.6995 0.060 Uiso 1 1 calc R . . . .
B1 B 0.5768(4) 0.88930(16) 0.4154(3) 0.0250(9) Uani 1 1 d . . . . .
H1 H 0.6541 0.9127 0.4162 0.030 Uiso 1 1 calc R . . . .
C17 C 0.0828(4) 0.90422(19) 0.5916(3) 0.0452(11) Uani 1 1 d . . . . .
H17 H 0.0012 0.9111 0.5552 0.054 Uiso 1 1 calc R . . . .
C40 C 0.1304(10) 0.4922(5) 0.5269(6) 0.146(3) Uani 1 1 d . U . . .
H40 H 0.2184 0.4863 0.5454 0.175 Uiso 1 1 calc R . . . .
C41 C 0.0481(11) 0.4485(4) 0.5451(5) 0.140(3) Uani 1 1 d . U . . .
H41 H 0.0816 0.4133 0.5762 0.168 Uiso 1 1 calc R . . . .
C42 C 0.0810(10) 0.5435(5) 0.4819(6) 0.143(3) Uani 1 1 d . U . . .
H42 H 0.1351 0.5732 0.4695 0.172 Uiso 1 1 calc R . . . .

loop_
_atom_site_aniso_label
_atom_site_aniso_U_11
_atom_site_aniso_U_22
_atom_site_aniso_U_33
_atom_site_aniso_U_23
_atom_site_aniso_U_13
_atom_site_aniso_U_12
Zn1 0.0368(3) 0.00854(19) 0.0291(2) -0.00013(16) 0.01422(18) -0.00074(17)
O1 0.0405(15) 0.0134(11) 0.0312(14) 0.0006(10) 0.0141(12) -0.0003(10)
O2 0.0480(17) 0.0256(13) 0.0351(15) -0.0001(11) 0.0069(13) -0.0116(12)
N7 0.0378(18) 0.0105(13) 0.0259(16) -0.0010(11) 0.0092(14) -0.0010(12)
O3 0.0561(19) 0.0470(18) 0.0294(15) 0.0050(13) 0.0065(14) -0.0204(14)
N8 0.0307(16) 0.0131(13) 0.0277(16) -0.0015(11) 0.0069(13) -0.0015(12)
N1 0.0353(17) 0.0088(12) 0.0311(16) 0.0006(11) 0.0152(14) 0.0002(12)
N6 0.0321(16) 0.0088(13) 0.0277(15) -0.0007(11) 0.0122(13) 0.0003(11)
N2 0.0333(17) 0.0121(13) 0.0319(17) 0.0006(12) 0.0125(14) 0.0009(12)
N5 0.0315(16) 0.0097(13) 0.0286(15) -0.0003(11) 0.0118(13) -0.0006(12)
N3 0.0357(17) 0.0114(13) 0.0317(16) -0.0009(12) 0.0138(14) -0.0025(12)
N4 0.0384(17) 0.0129(13) 0.0309(17) -0.0021(12) 0.0172(14) -0.0056(12)
C32 0.035(2) 0.0072(14) 0.0291(19) -0.0003(13) 0.0111(16) 0.0001(14)
C38 0.034(2) 0.0094(15) 0.0316(19) 0.0010(13) 0.0148(17) -0.0015(14)
C31 0.039(2) 0.0083(15) 0.035(2) -0.0026(14) 0.0143(17) -0.0009(15)
C5 0.041(2) 0.0056(14) 0.037(2) 0.0036(14) 0.0139(18) 0.0034(14)
C33 0.034(2) 0.0077(15) 0.032(2) 0.0012(13) 0.0120(17) -0.0008(14)
C3 0.043(2) 0.0104(15) 0.0299(19) 0.0019(13) 0.0136(17) 0.0080(15)
C4 0.041(2) 0.0084(15) 0.0283(19) 0.0003(13) 0.0151(17) 0.0037(14)
C2 0.042(2) 0.0065(15) 0.035(2) 0.0012(13) 0.0186(18) 0.0043(14)
C13 0.041(2) 0.0107(16) 0.0291(19) -0.0025(13) 0.0095(17) 0.0023(15)
C24 0.032(2) 0.0127(15) 0.0220(17) 0.0021(13) 0.0074(15) 0.0049(14)
C14 0.038(2) 0.0106(15) 0.0287(19) 0.0002(14) 0.0140(17) 0.0013(14)
C25 0.040(2) 0.0116(16) 0.0292(19) -0.0009(13) 0.0141(17) 0.0013(14)
C7 0.047(2) 0.0188(18) 0.039(2) -0.0001(16) 0.005(2) -0.0023(17)
C10 0.038(2) 0.0172(17) 0.036(2) 0.0046(15) 0.0125(18) 0.0042(15)
C15 0.047(2) 0.0087(15) 0.034(2) -0.0065(14) 0.0177(18) -0.0043(15)
C37 0.045(2) 0.0110(16) 0.0302(19) 0.0009(14) 0.0120(17) -0.0007(15)
C22 0.034(2) 0.0161(16) 0.0288(19) -0.0024(14) 0.0056(16) -0.0005(15)
C6 0.047(2) 0.0168(17) 0.033(2) 0.0015(15) 0.0149(19) 0.0023(16)
C34 0.036(2) 0.0129(16) 0.039(2) 0.0061(15) 0.0091(18) -0.0023(15)
C12 0.038(2) 0.0084(15) 0.036(2) -0.0008(14) 0.0115(17) 0.0022(14)
C30 0.040(2) 0.0122(17) 0.051(2) -0.0072(16) 0.0110(19) -0.0001(15)
C23 0.029(2) 0.0152(16) 0.035(2) -0.0018(14) 0.0060(16) 0.0058(14)
C35 0.036(2) 0.0212(19) 0.050(3) 0.0084(17) 0.018(2) -0.0031(16)
C26 0.044(2) 0.0163(17) 0.036(2) 0.0001(15) 0.0144(18) 0.0027(16)
C20 0.058(3) 0.0208(18) 0.036(2) -0.0027(16) 0.021(2) -0.0018(18)
C8 0.040(2) 0.0168(18) 0.049(3) 0.0028(16) 0.012(2) -0.0074(16)
C9 0.042(2) 0.030(2) 0.043(2) 0.0048(17) 0.019(2) -0.0014(18)
C1 0.041(2) 0.0185(17) 0.042(2) 0.0060(15) 0.0208(18) 0.0058(16)
C36 0.045(2) 0.0145(16) 0.034(2) 0.0063(15) 0.0158(18) 0.0000(16)
C21 0.034(2) 0.0203(18) 0.052(2) -0.0006(17) 0.0089(19) 0.0021(16)
C28 0.048(3) 0.0148(19) 0.080(3) -0.0128(19) 0.029(2) -0.0086(17)
C11 0.042(2) 0.0194(18) 0.042(2) -0.0070(16) 0.0132(19) -0.0040(16)
C27 0.057(3) 0.0099(17) 0.062(3) -0.0016(17) 0.029(2) 0.0009(17)
C16 0.049(2) 0.0244(19) 0.037(2) -0.0082(16) 0.021(2) -0.0075(18)
C19 0.073(3) 0.031(2) 0.045(3) -0.0102(19) 0.037(3) -0.015(2)
C39 0.056(3) 0.036(2) 0.041(2) 0.0080(19) 0.010(2) -0.004(2)
C29 0.040(2) 0.020(2) 0.078(3) -0.014(2) 0.016(2) -0.0034(17)
C18 0.062(3) 0.036(2) 0.065(3) -0.017(2) 0.041(3) -0.020(2)
B1 0.036(2) 0.0088(17) 0.033(2) 0.0001(15) 0.0143(19) 0.0001(16)
C17 0.045(3) 0.039(2) 0.056(3) -0.016(2) 0.021(2) -0.010(2)
C40 0.165(8) 0.130(6) 0.119(6) -0.091(5) 0.001(5) 0.043(5)
C41 0.165(9) 0.115(6) 0.100(5) -0.067(5) -0.031(5) 0.060(5)
C42 0.153(8) 0.130(6) 0.126(6) -0.085(5) 0.004(6) 0.016(5)

loop_
_atom_type_symbol
_atom_type_description
_atom_type_scat_dispersion_real
_atom_type_scat_dispersion_imag
_atom_type_scat_source
C C 0.0033 0.0016 'International Tables Vol C Tables 4.2.6.8 and 6.1.1.4'
H H 0.0000 0.0000 'International Tables Vol C Tables 4.2.6.8 and 6.1.1.4'
B B 0.0013 0.0007 'International Tables Vol C Tables 4.2.6.8 and 6.1.1.4'
N N 0.0061 0.0033 'International Tables Vol C Tables 4.2.6.8 and 6.1.1.4'
O O 0.0106 0.0060 'International Tables Vol C Tables 4.2.6.8 and 6.1.1.4'
Zn Zn 0.2839 1.4301 'International Tables Vol C Tables 4.2.6.8 and 6.1.1.4'

loop_
_geom_angle_atom_site_label_1
_geom_angle_atom_site_label_2
_geom_angle_atom_site_label_3
_geom_angle
_geom_angle_site_symmetry_1
_geom_angle_site_symmetry_3
_geom_angle_publ_flag
O1 Zn1 N7 78.93(10) . . ?
O1 Zn1 N6 117.98(10) . . ?
O1 Zn1 N2 94.97(10) . . ?
O1 Zn1 N4 144.10(11) . . ?
N6 Zn1 N7 103.96(11) . . ?
N6 Zn1 N2 91.45(11) . . ?
N6 Zn1 N4 97.89(11) . . ?
N2 Zn1 N7 164.55(11) . . ?
N4 Zn1 N7 91.77(10) . . ?
N4 Zn1 N2 84.90(11) . . ?
C31 O1 Zn1 117.5(2) . . ?
N8 N7 Zn1 138.0(2) . . ?
C32 N7 Zn1 110.1(2) . . ?
C32 N7 N8 107.5(3) . . ?
C39 O3 H3A 109.5 . . ?
N7 N8 H8 124.7 . . ?
N7 N8 C38 110.5(3) . . ?
C38 N8 H8 124.7 . . ?
N2 N1 B1 120.9(3) . . ?
C2 N1 N2 109.5(3) . . ?
C2 N1 B1 129.5(3) . . ?
N5 N6 Zn1 113.13(18) . . ?
C24 N6 Zn1 140.3(2) . . ?
C24 N6 N5 105.5(3) . . ?
N1 N2 Zn1 109.8(2) . . ?
C4 N2 Zn1 139.0(2) . . ?
C4 N2 N1 106.8(3) . . ?
N6 N5 B1 118.6(3) . . ?
C22 N5 N6 111.0(3) . . ?
C22 N5 B1 130.2(3) . . ?
N4 N3 B1 121.3(3) . . ?
C12 N3 N4 109.6(3) . . ?
C12 N3 B1 129.0(3) . . ?
N3 N4 Zn1 111.6(2) . . ?
C14 N4 Zn1 139.8(2) . . ?
C14 N4 N3 106.9(3) . . ?
N7 C32 C31 117.2(3) . . ?
N7 C32 C33 111.0(3) . . ?
C33 C32 C31 131.8(3) . . ?
N8 C38 C33 107.2(3) . . ?
N8 C38 C37 130.3(3) . . ?
C37 C38 C33 122.5(3) . . ?
O1 C31 C32 114.2(3) . . ?
O2 C31 O1 125.1(3) . . ?
O2 C31 C32 120.7(3) . . ?
C10 C5 C4 121.2(3) . . ?
C10 C5 C6 117.8(3) . . ?
C6 C5 C4 120.9(3) . . ?
C38 C33 C32 103.8(3) . . ?
C34 C33 C32 136.6(3) . . ?
C34 C33 C38 119.6(3) . . ?
C4 C3 H3 126.7 . . ?
C2 C3 H3 126.7 . . ?
C2 C3 C4 106.6(3) . . ?
N2 C4 C5 122.4(3) . . ?
N2 C4 C3 109.1(3) . . ?
C3 C4 C5 128.3(3) . . ?
N1 C2 C3 107.9(3) . . ?
N1 C2 C1 122.5(3) . . ?
C3 C2 C1 129.6(3) . . ?
C14 C13 H13 126.7 . . ?
C12 C13 H13 126.7 . . ?
C12 C13 C14 106.7(3) . . ?
N6 C24 C25 122.6(3) . . ?
N6 C24 C23 109.8(3) . . ?
C23 C24 C25 127.5(3) . . ?
N4 C14 C13 109.1(3) . . ?
N4 C14 C15 124.1(3) . . ?
C13 C14 C15 126.6(3) . . ?
C30 C25 C24 121.7(3) . . ?
C30 C25 C26 118.6(3) . . ?
C26 C25 C24 119.6(3) . . ?
C6 C7 H7 119.9 . . ?
C6 C7 C8 120.3(4) . . ?
C8 C7 H7 119.9 . . ?
C5 C10 H10 119.5 . . ?
C9 C10 C5 120.9(4) . . ?
C9 C10 H10 119.5 . . ?
C20 C15 C14 119.9(4) . . ?
C16 C15 C14 120.8(3) . . ?
C16 C15 C20 119.1(4) . . ?
C38 C37 H37 122.0 . . ?
C36 C37 C38 116.0(3) . . ?
C36 C37 H37 122.0 . . ?
N5 C22 C23 107.1(3) . . ?
N5 C22 C21 123.8(3) . . ?
C23 C22 C21 129.0(3) . . ?
C5 C6 H6 119.3 . . ?
C7 C6 C5 121.4(4) . . ?
C7 C6 H6 119.3 . . ?
C33 C34 H34 121.1 . . ?
C35 C34 C33 117.8(3) . . ?
C35 C34 H34 121.1 . . ?
N3 C12 C13 107.7(3) . . ?
N3 C12 C11 123.3(3) . . ?
C13 C12 C11 129.0(3) . . ?
C25 C30 H30 119.4 . . ?
C29 C30 C25 121.1(3) . . ?
C29 C30 H30 119.4 . . ?
C24 C23 C22 106.6(3) . . ?
C24 C23 H23 126.7 . . ?
C22 C23 H23 126.7 . . ?
C34 C35 H35 119.1 . . ?
C34 C35 C36 121.8(4) . . ?
C36 C35 H35 119.1 . . ?
C25 C26 H26 120.2 . . ?
C27 C26 C25 119.6(4) . . ?
C27 C26 H26 120.2 . . ?
C15 C20 H20 120.0 . . ?
C19 C20 C15 120.1(4) . . ?
C19 C20 H20 120.0 . . ?
C7 C8 H8A 120.6 . . ?
C9 C8 C7 118.8(4) . . ?
C9 C8 H8A 120.6 . . ?
C10 C9 C8 120.8(4) . . ?
C10 C9 H9 119.6 . . ?
C8 C9 H9 119.6 . . ?
C2 C1 H1A 109.5 . . ?
C2 C1 H1B 109.5 . . ?
C2 C1 H1C 109.5 . . ?
H1A C1 H1B 109.5 . . ?
H1A C1 H1C 109.5 . . ?
H1B C1 H1C 109.5 . . ?
C37 C36 C35 122.4(4) . . ?
C37 C36 H36 118.8 . . ?
C35 C36 H36 118.8 . . ?
C22 C21 H21A 109.5 . . ?
C22 C21 H21B 109.5 . . ?
C22 C21 H21C 109.5 . . ?
H21A C21 H21B 109.5 . . ?
H21A C21 H21C 109.5 . . ?
H21B C21 H21C 109.5 . . ?
C27 C28 H28 119.8 . . ?
C27 C28 C29 120.5(4) . . ?
C29 C28 H28 119.8 . . ?
C12 C11 H11A 109.5 . . ?
C12 C11 H11B 109.5 . . ?
C12 C11 H11C 109.5 . . ?
H11A C11 H11B 109.5 . . ?
H11A C11 H11C 109.5 . . ?
H11B C11 H11C 109.5 . . ?
C26 C27 H27 119.6 . . ?
C28 C27 C26 120.7(4) . . ?
C28 C27 H27 119.6 . . ?
C15 C16 H16 119.9 . . ?
C15 C16 C17 120.2(4) . . ?
C17 C16 H16 119.9 . . ?
C20 C19 H19 119.6 . . ?
C18 C19 C20 120.8(4) . . ?
C18 C19 H19 119.6 . . ?
O3 C39 H39A 109.5 . . ?
O3 C39 H39B 109.5 . . ?
O3 C39 H39C 109.5 . . ?
H39A C39 H39B 109.5 . . ?
H39A C39 H39C 109.5 . . ?
H39B C39 H39C 109.5 . . ?
C30 C29 C28 119.4(4) . . ?
C30 C29 H29 120.3 . . ?
C28 C29 H29 120.3 . . ?
C19 C18 H18 120.1 . . ?
C19 C18 C17 119.8(4) . . ?
C17 C18 H18 120.1 . . ?
N1 B1 N5 108.2(3) . . ?
N1 B1 H1 109.3 . . ?
N5 B1 H1 109.3 . . ?
N3 B1 N1 111.4(3) . . ?
N3 B1 N5 109.4(3) . . ?
N3 B1 H1 109.3 . . ?
C16 C17 H17 120.0 . . ?
C18 C17 C16 120.1(4) . . ?
C18 C17 H17 120.0 . . ?
C41 C40 H40 120.4 . . ?
C42 C40 H40 120.4 . . ?
C42 C40 C41 119.2(11) . . ?
C40 C41 H41 119.5 . . ?
C42 C41 C40 121.0(10) 3_566 . ?
C42 C41 H41 119.5 3_566 . ?
C40 C42 C41 119.8(11) . 3_566 ?
C40 C42 H42 120.1 . . ?
C41 C42 H42 120.1 3_566 . ?

loop_
_geom_bond_atom_site_label_1
_geom_bond_atom_site_label_2
_geom_bond_distance
_geom_bond_site_symmetry_2
_geom_bond_publ_flag
Zn1 O1 2.011(2) . ?
Zn1 N7 2.136(3) . ?
Zn1 N6 2.065(3) . ?
Zn1 N2 2.130(3) . ?
Zn1 N4 2.102(3) . ?
O1 C31 1.298(4) . ?
O2 C31 1.233(4) . ?
N7 N8 1.350(4) . ?
N7 C32 1.317(4) . ?
O3 H3A 0.8400 . ?
O3 C39 1.409(5) . ?
N8 H8 0.8800 . ?
N8 C38 1.357(4) . ?
N1 N2 1.376(4) . ?
N1 C2 1.358(4) . ?
N1 B1 1.538(5) . ?
N6 N5 1.377(4) . ?
N6 C24 1.359(4) . ?
N2 C4 1.344(4) . ?
N5 C22 1.340(4) . ?
N5 B1 1.559(4) . ?
N3 N4 1.365(4) . ?
N3 C12 1.362(4) . ?
N3 B1 1.533(5) . ?
N4 C14 1.345(4) . ?
C32 C31 1.495(5) . ?
C32 C33 1.412(5) . ?
C38 C33 1.412(5) . ?
C38 C37 1.402(5) . ?
C5 C4 1.466(5) . ?
C5 C10 1.387(5) . ?
C5 C6 1.394(5) . ?
C33 C34 1.402(5) . ?
C3 H3 0.9500 . ?
C3 C4 1.402(5) . ?
C3 C2 1.366(5) . ?
C2 C1 1.496(5) . ?
C13 H13 0.9500 . ?
C13 C14 1.397(5) . ?
C13 C12 1.363(5) . ?
C24 C25 1.475(5) . ?
C24 C23 1.381(5) . ?
C14 C15 1.466(5) . ?
C25 C30 1.384(5) . ?
C25 C26 1.400(5) . ?
C7 H7 0.9500 . ?
C7 C6 1.379(5) . ?
C7 C8 1.386(6) . ?
C10 H10 0.9500 . ?
C10 C9 1.382(5) . ?
C15 C20 1.397(5) . ?
C15 C16 1.389(5) . ?
C37 H37 0.9500 . ?
C37 C36 1.367(5) . ?
C22 C23 1.390(5) . ?
C22 C21 1.483(5) . ?
C6 H6 0.9500 . ?
C34 H34 0.9500 . ?
C34 C35 1.365(5) . ?
C12 C11 1.488(5) . ?
C30 H30 0.9500 . ?
C30 C29 1.379(5) . ?
C23 H23 0.9500 . ?
C35 H35 0.9500 . ?
C35 C36 1.405(5) . ?
C26 H26 0.9500 . ?
C26 C27 1.384(5) . ?
C20 H20 0.9500 . ?
C20 C19 1.382(6) . ?
C8 H8A 0.9500 . ?
C8 C9 1.382(5) . ?
C9 H9 0.9500 . ?
C1 H1A 0.9800 . ?
C1 H1B 0.9800 . ?
C1 H1C 0.9800 . ?
C36 H36 0.9500 . ?
C21 H21A 0.9800 . ?
C21 H21B 0.9800 . ?
C21 H21C 0.9800 . ?
C28 H28 0.9500 . ?
C28 C27 1.361(6) . ?
C28 C29 1.381(6) . ?
C11 H11A 0.9800 . ?
C11 H11B 0.9800 . ?
C11 H11C 0.9800 . ?
C27 H27 0.9500 . ?
C16 H16 0.9500 . ?
C16 C17 1.393(6) . ?
C19 H19 0.9500 . ?
C19 C18 1.374(6) . ?
C39 H39A 0.9800 . ?
C39 H39B 0.9800 . ?
C39 H39C 0.9800 . ?
C29 H29 0.9500 . ?
C18 H18 0.9500 . ?
C18 C17 1.383(6) . ?
B1 H1 1.0000 . ?
C17 H17 0.9500 . ?
C40 H40 0.9500 . ?
C40 C41 1.417(14) . ?
C40 C42 1.383(13) . ?
C41 H41 0.9500 . ?
C41 C42 1.392(12) 3_566 ?
C42 C41 1.392(12) 3_566 ?
C42 H42 0.9500 . ?
